data_2216337
loop_
_publ_author_name
'S. Sarveswari'
'T. K. Raja'
'R. Vijayaraghavan'
'T. Narasimhamurthy'
'R. S. Rathore'

_publ_section_title
;
 3-Acetyl-4-hydroxyquinolin-2(1<i>H</i>)-one: resonance-assisted
 O---H&#x00B7;&#x00B7;&#x00B7;O hydrogen bonding
;
_journal_coeditor_code BX2112
_journal_issue 12
_journal_name_full 'Acta Crystallographica Section E'
_journal_page_first o4600
_journal_page_last o4601
_journal_paper_doi 10.1107/S1600536807054153
_journal_volume 63
_journal_year 2007
_chemical_formula_iupac 'C11 H9 N O3'
_chemical_formula_moiety 'C11 H9 N O3'
_chemical_formula_sum 'C11 H9 N O3'
_chemical_formula_weight 203.19
_chemical_melting_point 261(2)
_chemical_name_common 3-acetyl-4-hydroxyquinolin-2(1H)-one
_chemical_name_systematic
;
3-Acetyl-4-hydroxyquinolin-2(1<i>H</i>)-one
;
_space_group_IT_number 14
_symmetry_cell_setting monoclinic
_symmetry_space_group_name_Hall '-P 2yn'
_symmetry_space_group_name_H-M 'P 1 21/n 1'
_atom_sites_solution_hydrogens geom
_atom_sites_solution_primary direct
_atom_sites_solution_secondary difmap
_cell_angle_alpha 90.00
_cell_angle_beta 98.555(4)
_cell_angle_gamma 90.00
_cell_formula_units_Z 4
_cell_length_a 11.914(3)
_cell_length_b 5.2297(12)
_cell_length_c 14.946(3)
_cell_measurement_reflns_used 1119
_cell_measurement_temperature 295(2)
_cell_measurement_theta_max 24.5
_cell_measurement_theta_min 3.5
_cell_volume 920.9(4)
_computing_cell_refinement 'SAINT-Plus (Bruker, 2003)'
_computing_data_collection 'SMART (Bruker, 2003)'
_computing_data_reduction 'SAINT-Plus (Bruker, 2003)'
_computing_molecular_graphics 'ORTEP-3 (Farrugia, 1997) and PLATON (Spek, 2003)'
_computing_publication_material 'SHELXL97 (Sheldrick, 1997)and PLATON (Spek,2003)'
_computing_structure_refinement 'SHELXL97 (Sheldrick, 1997)'
_computing_structure_solution 'SHELXTL (Bruker, 2003)'
_diffrn_ambient_temperature 295(2)
_diffrn_measured_fraction_theta_full 0.999
_diffrn_measured_fraction_theta_max 0.999
_diffrn_measurement_device_type 'Bruker SMART CCD area-detector'
_diffrn_measurement_method '\f and \w-scans'
_diffrn_radiation_monochromator graphite
_diffrn_radiation_source 'fine-focus sealed tube'
_diffrn_radiation_type MoK\a
_diffrn_radiation_wavelength 0.71073
_diffrn_reflns_av_R_equivalents 0.0317
_diffrn_reflns_av_sigmaI/netI 0.0315
_diffrn_reflns_limit_h_max 14
_diffrn_reflns_limit_h_min -14
_diffrn_reflns_limit_k_max 6
_diffrn_reflns_limit_k_min -6
_diffrn_reflns_limit_l_max 18
_diffrn_reflns_limit_l_min -18
_diffrn_reflns_number 6736
_diffrn_reflns_theta_full 26.00
_diffrn_reflns_theta_max 26.00
_diffrn_reflns_theta_min 2.04
_exptl_absorpt_coefficient_mu 0.108
_exptl_absorpt_correction_T_max 0.98
_exptl_absorpt_correction_T_min 0.95
_exptl_absorpt_correction_type multi-scan
_exptl_absorpt_process_details '(SADABS; Sheldrick, 1996)'
_exptl_crystal_colour colorless
_exptl_crystal_density_diffrn 1.466
_exptl_crystal_density_method 'not measured'
_exptl_crystal_description Needle
_exptl_crystal_F_000 424
_exptl_crystal_size_max 0.3
_exptl_crystal_size_mid 0.25
_exptl_crystal_size_min 0.10
_refine_diff_density_max 0.180
_refine_diff_density_min -0.122
_refine_ls_extinction_method none
_refine_ls_goodness_of_fit_ref 1.021
_refine_ls_hydrogen_treatment mixed
_refine_ls_matrix_type full
_refine_ls_number_parameters 144
_refine_ls_number_reflns 1812
_refine_ls_number_restraints 1
_refine_ls_restrained_S_all 1.025
_refine_ls_R_factor_all 0.0787
_refine_ls_R_factor_gt 0.0478
_refine_ls_shift/su_max 0.000
_refine_ls_shift/su_mean 0.000
_refine_ls_structure_factor_coef Fsqd
_refine_ls_weighting_details 'calc w=1/[\s^2^(Fo^2^)+(0.0575P)^2^+0.1258P] where P=(Fo^2^+2Fc^2^)/3'
_refine_ls_weighting_scheme calc
_refine_ls_wR_factor_gt 0.1086
_refine_ls_wR_factor_ref 0.1243
_reflns_number_gt 1209
_reflns_number_total 1812
_reflns_threshold_expression >2\s(I)
_cod_data_source_file bx2112.cif
_cod_data_source_block I
_cod_original_sg_symbol_H-M 'P 21/n'
_cod_database_code 2216337
_cod_database_fobs_code 2216337

loop_
_symmetry_equiv_pos_as_xyz
'x, y, z'
'-x+1/2, y+1/2, -z+1/2'
'-x, -y, -z'
'1/2+x, 1/2-y, 1/2+z'

loop_
_atom_site_type_symbol
_atom_site_label
_atom_site_fract_x
_atom_site_fract_y
_atom_site_fract_z
_atom_site_U_iso_or_equiv
_atom_site_adp_type
_atom_site_calc_flag
_atom_site_refinement_flags
_atom_site_occupancy
N N1 0.09377(13) 0.2592(3) 0.04347(11) 0.0403(4) Uani d . 1
H H1 0.0852(16) 0.139(4) -0.0022(14) 0.048 Uiso d . 1
O O1 -0.05886(11) 0.1058(3) 0.09779(9) 0.0491(4) Uani d . 1
O O2 0.14531(14) 0.8292(3) 0.22959(10) 0.0552(5) Uani d D 1
H H2 0.0905(16) 0.813(5) 0.2603(15) 0.078(9) Uiso d D 1
O O3 -0.02021(14) 0.6819(3) 0.29588(10) 0.0628(5) Uani d . 1
C C1 0.01820(16) 0.2671(4) 0.10394(12) 0.0385(5) Uani d . 1
C C2 0.03497(16) 0.4702(4) 0.17146(12) 0.0394(5) Uani d . 1
C C3 0.12517(17) 0.6416(4) 0.17013(13) 0.0408(5) Uani d . 1
C C4 0.20119(16) 0.6217(4) 0.10472(13) 0.0404(5) Uani d . 1
C C5 0.29257(18) 0.7891(4) 0.10253(15) 0.0514(6) Uani d . 1
H H5 0.3054 0.9213 0.1444 0.062 Uiso calc R 1
C C6 0.3628(2) 0.7584(5) 0.03905(17) 0.0622(7) Uani d . 1
H H6 0.4232 0.8703 0.0377 0.075 Uiso calc R 1
C C7 0.34452(19) 0.5602(5) -0.02366(16) 0.0598(7) Uani d . 1
H H7 0.3931 0.5408 -0.0665 0.072 Uiso calc R 1
C C8 0.25622(18) 0.3942(4) -0.02310(14) 0.0506(6) Uani d . 1
H H8 0.2444 0.2631 -0.0655 0.061 Uiso calc R 1
C C9 0.18338(16) 0.4227(4) 0.04178(13) 0.0395(5) Uani d . 1
C C10 -0.03790(17) 0.5005(4) 0.24056(13) 0.0459(5) Uani d . 1
C C11 -0.1327(2) 0.3222(5) 0.24988(16) 0.0624(7) Uani d . 1
H H11A -0.1715 0.3790 0.2982 0.094 Uiso calc R 1
H H11B -0.1030 0.1536 0.2631 0.094 Uiso calc R 1
H H11C -0.1849 0.3190 0.1944 0.094 Uiso calc R 1

loop_
_atom_site_aniso_label
_atom_site_aniso_U_11
_atom_site_aniso_U_22
_atom_site_aniso_U_33
_atom_site_aniso_U_12
_atom_site_aniso_U_13
_atom_site_aniso_U_23
N1 0.0464(10) 0.0384(10) 0.0377(9) -0.0026(8) 0.0115(8) -0.0061(8)
O1 0.0508(8) 0.0500(9) 0.0489(9) -0.0089(7) 0.0147(7) -0.0074(7)
O2 0.0673(11) 0.0479(9) 0.0499(9) -0.0026(8) 0.0065(8) -0.0147(8)
O3 0.0813(12) 0.0613(11) 0.0490(9) 0.0115(9) 0.0202(8) -0.0135(8)
C1 0.0413(11) 0.0379(11) 0.0359(11) 0.0055(9) 0.0044(8) 0.0038(9)
C2 0.0474(12) 0.0367(11) 0.0342(11) 0.0070(9) 0.0060(9) 0.0031(9)
C3 0.0529(12) 0.0330(11) 0.0344(11) 0.0076(9) -0.0001(9) -0.0017(9)
C4 0.0446(11) 0.0382(11) 0.0374(11) 0.0029(9) 0.0024(9) 0.0037(9)
C5 0.0538(13) 0.0451(13) 0.0531(13) -0.0067(10) 0.0012(10) -0.0004(11)
C6 0.0533(14) 0.0644(16) 0.0698(16) -0.0137(12) 0.0121(12) 0.0082(13)
C7 0.0547(14) 0.0711(18) 0.0573(15) -0.0015(12) 0.0203(11) 0.0056(13)
C8 0.0538(13) 0.0551(14) 0.0454(12) 0.0019(11) 0.0160(10) -0.0001(11)
C9 0.0432(11) 0.0396(12) 0.0352(11) 0.0030(9) 0.0047(9) 0.0065(9)
C10 0.0542(13) 0.0474(13) 0.0373(11) 0.0149(10) 0.0107(10) 0.0040(10)
C11 0.0682(15) 0.0688(17) 0.0566(15) 0.0083(13) 0.0301(12) 0.0044(12)

loop_
_atom_type_symbol
_atom_type_description
_atom_type_scat_dispersion_real
_atom_type_scat_dispersion_imag
_atom_type_scat_source
C C 0.0033 0.0016 'International Tables Vol C Tables 4.2.6.8 and 6.1.1.4'
H H 0.0000 0.0000 'International Tables Vol C Tables 4.2.6.8 and 6.1.1.4'
N N 0.0061 0.0033 'International Tables Vol C Tables 4.2.6.8 and 6.1.1.4'
O O 0.0106 0.0060 'International Tables Vol C Tables 4.2.6.8 and 6.1.1.4'

loop_
_geom_angle_atom_site_label_1
_geom_angle_atom_site_label_2
_geom_angle_atom_site_label_3
_geom_angle
C1 N1 C9 125.76(17)
C1 N1 H1 119.9(12)
C9 N1 H1 114.4(12)
C3 O2 H2 102.3(18)
O1 C1 N1 118.91(17)
O1 C1 C2 124.79(17)
N1 C1 C2 116.30(17)
C3 C2 C10 118.73(18)
C3 C2 C1 118.84(17)
C10 C2 C1 122.44(18)
O2 C3 C2 121.87(18)
O2 C3 C4 116.31(19)
C2 C3 C4 121.82(17)
C9 C4 C5 119.35(19)
C9 C4 C3 117.75(18)
C5 C4 C3 122.89(19)
C6 C5 C4 120.1(2)
C6 C5 H5 119.9
C4 C5 H5 119.9
C5 C6 C7 120.3(2)
C5 C6 H6 119.9
C7 C6 H6 119.9
C8 C7 C6 120.9(2)
C8 C7 H7 119.6
C6 C7 H7 119.6
C7 C8 C9 119.6(2)
C7 C8 H8 120.2
C9 C8 H8 120.2
N1 C9 C4 119.51(17)
N1 C9 C8 120.69(19)
C4 C9 C8 119.80(18)
O3 C10 C2 119.4(2)
O3 C10 C11 117.86(18)
C2 C10 C11 122.72(19)
C10 C11 H11A 109.5
C10 C11 H11B 109.5
H11A C11 H11B 109.5
C10 C11 H11C 109.5
H11A C11 H11C 109.5
H11B C11 H11C 109.5

loop_
_geom_bond_atom_site_label_1
_geom_bond_atom_site_label_2
_geom_bond_distance
_geom_bond_publ_flag
N1 C1 1.368(2) y
N1 C9 1.371(2) y
N1 H1 0.92(2) ?
O1 C1 1.240(2) y
O2 C3 1.321(2) y
O2 H2 0.856(10) ?
O3 C10 1.255(2) y
C1 C2 1.458(3) y
C2 C3 1.402(3) y
C2 C10 1.453(3) y
C3 C4 1.432(3) y
C4 C9 1.398(3) ?
C4 C5 1.401(3) ?
C5 C6 1.365(3) ?
C5 H5 0.9300 ?
C6 C7 1.393(3) ?
C6 H6 0.9300 ?
C7 C8 1.365(3) ?
C7 H7 0.9300 ?
C8 C9 1.402(3) ?
C8 H8 0.9300 ?
C10 C11 1.487(3) ?
C11 H11A 0.9600 ?
C11 H11B 0.9600 ?
C11 H11C 0.9600 ?

loop_
_geom_hbond_atom_site_label_D
_geom_hbond_atom_site_label_H
_geom_hbond_atom_site_label_A
_geom_hbond_site_symmetry_A
_geom_hbond_distance_DH
_geom_hbond_distance_HA
_geom_hbond_distance_DA
_geom_hbond_angle_DHA
_geom_hbond_publ_flag
O2 H2 O3 . 0.86(2) 1.64(2) 2.459(2) 158(3) y
N1 H1 O1 3_555 0.92(2) 1.91(2) 2.831(2) 177(2) y

loop_
_geom_torsion_atom_site_label_1
_geom_torsion_atom_site_label_2
_geom_torsion_atom_site_label_3
_geom_torsion_atom_site_label_4
_geom_torsion
C9 N1 C1 O1 -179.67(18)
C9 N1 C1 C2 0.7(3)
O1 C1 C2 C3 -179.37(18)
N1 C1 C2 C3 0.2(2)
O1 C1 C2 C10 1.1(3)
N1 C1 C2 C10 -179.33(17)
C10 C2 C3 O2 -0.2(3)
C1 C2 C3 O2 -179.73(17)
C10 C2 C3 C4 179.27(18)
C1 C2 C3 C4 -0.3(3)
O2 C3 C4 C9 178.97(17)
C2 C3 C4 C9 -0.5(3)
O2 C3 C4 C5 0.1(3)
C2 C3 C4 C5 -179.38(18)
C9 C4 C5 C6 0.4(3)
C3 C4 C5 C6 179.3(2)
C4 C5 C6 C7 -0.2(3)
C5 C6 C7 C8 0.2(4)
C6 C7 C8 C9 -0.3(3)
C1 N1 C9 C4 -1.6(3)
C1 N1 C9 C8 179.29(18)
C5 C4 C9 N1 -179.71(18)
C3 C4 C9 N1 1.4(3)
C5 C4 C9 C8 -0.6(3)
C3 C4 C9 C8 -179.47(19)
C7 C8 C9 N1 179.67(19)
C7 C8 C9 C4 0.5(3)
C3 C2 C10 O3 1.6(3)
C1 C2 C10 O3 -178.83(18)
C3 C2 C10 C11 -177.42(18)
C1 C2 C10 C11 2.1(3)

loop_
_cod_related_entry_id
_cod_related_entry_database
_cod_related_entry_code
1 ChemSpider 105217
